data_1516658
loop_
_publ_author_name
'Leung, Man-kit'
'Yang, Chih-Chiang'
'Lee, Jiun-Haw'
'Tsai, Hsin-Hung'
'Lin, Chi-Feng'
'Huang, Chih-Yen'
'Su, Yuhlong Oliver'
'Chiu, Chi-Feng'

_publ_section_title
;
 The unusual electrochemical and photophysical behavior of
 2,2'-bis(1,3,4-oxadiazol-2-yl)biphenyls, effective electron transport
 hosts for phosphorescent organic light emitting diodes.
;
_journal_issue 2
_journal_name_full 'Organic letters'
_journal_page_first 235
_journal_page_last 238
_journal_paper_doi 10.1021/ol062668+
_journal_volume 9
_journal_year 2007
_chemical_formula_sum 'C53 H33 Cl3 N6 O2'
_chemical_formula_weight 892.20
_chemical_name_systematic
; 
 ? 
;
_space_group_IT_number 13
_symmetry_cell_setting monoclinic
_symmetry_space_group_name_Hall '-P 2yc'
_symmetry_space_group_name_H-M 'P 1 2/c 1'
_atom_sites_solution_hydrogens geom
_atom_sites_solution_primary direct
_atom_sites_solution_secondary difmap
_audit_creation_method SHELXL-97
_cell_angle_alpha 90.00
_cell_angle_beta 102.3840(10)
_cell_angle_gamma 90.00
_cell_formula_units_Z 2
_cell_length_a 11.0052(2)
_cell_length_b 13.4251(2)
_cell_length_c 14.8416(3)
_cell_measurement_reflns_used 31830
_cell_measurement_temperature 295(2)
_cell_measurement_theta_max 27.5
_cell_measurement_theta_min 1
_cell_volume 2141.76(7)
_computing_cell_refinement 'HKL Denzo & Scalepack (Otwinowski & Minor)'
_computing_data_collection 'COLLECT (Nonius BV)'
_computing_data_reduction 'HKL Denzo & Scalepack (Otwinowski & Minor)'
_computing_molecular_graphics SHELXTL
_computing_publication_material SHELXTL
_computing_structure_refinement 'SHELXL-97 (Sheldrick, 1997)'
_computing_structure_solution 'SHELXS-97 (Sheldrick, 1990)'
_diffrn_ambient_temperature 295(2)
_diffrn_measured_fraction_theta_full 0.984
_diffrn_measured_fraction_theta_max 0.984
_diffrn_measurement_device_type 'Nonius KappaCCD'
_diffrn_measurement_method CCD
_diffrn_radiation_monochromator graphite
_diffrn_radiation_source 'fine-focus sealed tube'
_diffrn_radiation_type MoK\a
_diffrn_radiation_wavelength 0.71073
_diffrn_reflns_av_R_equivalents 0.0495
_diffrn_reflns_av_sigmaI/netI 0.0399
_diffrn_reflns_limit_h_max 14
_diffrn_reflns_limit_h_min -14
_diffrn_reflns_limit_k_max 17
_diffrn_reflns_limit_k_min -17
_diffrn_reflns_limit_l_max 19
_diffrn_reflns_limit_l_min -17
_diffrn_reflns_number 15147
_diffrn_reflns_theta_full 27.47
_diffrn_reflns_theta_max 27.47
_diffrn_reflns_theta_min 1.89
_exptl_absorpt_coefficient_mu 0.266
_exptl_absorpt_correction_T_max 0.988
_exptl_absorpt_correction_T_min 0.961
_exptl_absorpt_correction_type multi-scan
_exptl_absorpt_process_details
; 
multi-scan from symmetry-related measurements 
 Sortav (Blessing 1995) 
;
_exptl_crystal_density_diffrn 1.383
_exptl_crystal_density_method 'not measured'
_exptl_crystal_F_000 920
_exptl_crystal_size_max 0.30
_exptl_crystal_size_mid 0.20
_exptl_crystal_size_min 0.15
_refine_diff_density_max 0.689
_refine_diff_density_min -0.563
_refine_diff_density_rms 0.087
_refine_ls_extinction_coef 0.16(2)
_refine_ls_extinction_expression Fc^*^=kFc[1+0.001xFc^2^\l^3^/sin(2\q)]^-1/4^
_refine_ls_extinction_method SHELXL
_refine_ls_goodness_of_fit_ref 1.722
_refine_ls_hydrogen_treatment mixed
_refine_ls_matrix_type full
_refine_ls_number_parameters 300
_refine_ls_number_reflns 4846
_refine_ls_number_restraints 0
_refine_ls_restrained_S_all 1.722
_refine_ls_R_factor_all 0.1070
_refine_ls_R_factor_gt 0.0780
_refine_ls_shift/su_max 0.000
_refine_ls_shift/su_mean 0.000
_refine_ls_structure_factor_coef Fsqd
_refine_ls_weighting_details 'calc w=1/[\s^2^(Fo^2^)+(0.1000P)^2^+0.0000P] where P=(Fo^2^+2Fc^2^)/3'
_refine_ls_weighting_scheme calc
_refine_ls_wR_factor_gt 0.2245
_refine_ls_wR_factor_ref 0.2490
_reflns_number_gt 3407
_reflns_number_total 4846
_reflns_threshold_expression >2sigma(I)
_cod_data_source_file ol062668%2Bsi20061101_081023.cif
_cod_data_source_block ic12132
_cod_depositor_comments
;
The following automatic conversions were performed:

'_symmetry_cell_setting' value 'Monoclinic' changed to 'monoclinic'
according to
/usr/data/users/saulius/automatic-downloads/retrospective/ACS/lib/dictionaries/cif_core.dic
dictionary named 'cif_core.dic' version 2.4.2 from 2011-04-26.

Automatic conversion script
Id: cif_fix_values 2281 2013-09-26 08:29:07Z andrius 
;
_cod_original_sg_symbol_H-M P2/c
_cod_database_code 1516658

loop_
_symmetry_equiv_pos_as_xyz
'x, y, z'
'-x, y, -z+1/2'
'-x, -y, -z'
'x, -y, z-1/2'

loop_
_atom_site_label
_atom_site_type_symbol
_atom_site_fract_x
_atom_site_fract_y
_atom_site_fract_z
_atom_site_U_iso_or_equiv
_atom_site_adp_type
_atom_site_occupancy
_atom_site_symmetry_multiplicity
_atom_site_calc_flag
_atom_site_refinement_flags
O1 O 0.12262(13) 0.23552(10) 0.84863(9) 0.0486(4) Uani 1 1 d .
N1 N 0.26475(18) 0.03731(15) 0.51815(12) 0.0583(5) Uani 1 1 d .
N2 N 0.1821(2) 0.31610(15) 0.73643(14) 0.0709(6) Uani 1 1 d .
N3 N 0.1841(2) 0.38204(14) 0.80920(14) 0.0727(6) Uani 1 1 d .
C1 C 0.3196(2) -0.05118(18) 0.49691(15) 0.0557(6) Uani 1 1 d .
C2 C 0.3395(2) -0.13989(19) 0.54575(18) 0.0652(7) Uani 1 1 d .
H2A H 0.3116 -0.1483 0.6001 0.078 Uiso 1 1 calc R
C3 C 0.4018(2) -0.2152(2) 0.5116(2) 0.0759(8) Uani 1 1 d .
H3A H 0.4162 -0.2753 0.5433 0.091 Uiso 1 1 calc R
C4 C 0.4434(3) -0.2022(3) 0.4301(2) 0.0861(9) Uani 1 1 d .
H4A H 0.4847 -0.2541 0.4078 0.103 Uiso 1 1 calc R
C5 C 0.4247(2) -0.1152(3) 0.38270(19) 0.0777(8) Uani 1 1 d .
H5A H 0.4533 -0.1076 0.3285 0.093 Uiso 1 1 calc R
C6 C 0.3622(2) -0.0369(2) 0.41551(16) 0.0648(7) Uani 1 1 d .
C7 C 0.3303(2) 0.0628(2) 0.38482(15) 0.0653(7) Uani 1 1 d .
C8 C 0.3455(3) 0.1165(3) 0.30808(18) 0.0815(9) Uani 1 1 d .
H8A H 0.3841 0.0877 0.2645 0.098 Uiso 1 1 calc R
C9 C 0.3032(3) 0.2116(3) 0.2976(2) 0.0947(10) Uani 1 1 d .
H9A H 0.3134 0.2480 0.2465 0.114 Uiso 1 1 calc R
C10 C 0.2451(3) 0.2558(3) 0.3618(2) 0.0895(9) Uani 1 1 d .
H10A H 0.2172 0.3211 0.3528 0.107 Uiso 1 1 calc R
C11 C 0.2280(3) 0.2043(2) 0.43863(18) 0.0726(7) Uani 1 1 d .
H11A H 0.1888 0.2337 0.4815 0.087 Uiso 1 1 calc R
C12 C 0.2712(2) 0.10727(18) 0.44945(15) 0.0588(6) Uani 1 1 d .
C13 C 0.1918(2) 0.04710(16) 0.58565(14) 0.0509(5) Uani 1 1 d .
C14 C 0.1057(2) -0.02632(16) 0.59391(15) 0.0536(6) Uani 1 1 d .
H14A H 0.0967 -0.0817 0.5554 0.064 Uiso 1 1 calc R
C15 C 0.0336(2) -0.01754(15) 0.65877(15) 0.0505(5) Uani 1 1 d .
H15A H -0.0218 -0.0683 0.6644 0.061 Uiso 1 1 calc R
C16 C 0.04174(18) 0.06557(15) 0.71636(13) 0.0446(5) Uani 1 1 d .
C17 C 0.12866(18) 0.13914(15) 0.70811(13) 0.0457(5) Uani 1 1 d .
C18 C 0.20402(19) 0.12879(16) 0.64383(14) 0.0510(5) Uani 1 1 d .
H18A H 0.2630 0.1774 0.6401 0.061 Uiso 1 1 calc R
C19 C 0.14613(19) 0.23117(15) 0.76241(14) 0.0476(5) Uani 1 1 d .
C20 C 0.1484(2) 0.33260(15) 0.87323(15) 0.0528(5) Uani 1 1 d .
C21 C 0.1345(2) 0.36717(16) 0.96306(16) 0.0574(6) Uani 1 1 d .
C22 C 0.0796(3) 0.3073(2) 1.01937(17) 0.0688(7) Uani 1 1 d .
H22A H 0.0498 0.2446 0.9990 0.083 Uiso 1 1 calc R
C23 C 0.0690(3) 0.3403(2) 1.10555(19) 0.0824(8) Uani 1 1 d .
H23A H 0.0332 0.2997 1.1434 0.099 Uiso 1 1 calc R
C24 C 0.1121(3) 0.4344(3) 1.1353(2) 0.0881(9) Uani 1 1 d .
H24A H 0.1053 0.4570 1.1932 0.106 Uiso 1 1 calc R
C25 C 0.1642(3) 0.4933(2) 1.0796(2) 0.0882(9) Uani 1 1 d .
H25A H 0.1919 0.5566 1.0995 0.106 Uiso 1 1 calc R
C26 C 0.1769(3) 0.46096(19) 0.99383(19) 0.0749(8) Uani 1 1 d .
H26A H 0.2138 0.5020 0.9568 0.090 Uiso 1 1 calc R
Cl1 Cl 0.5000 0.62334(16) 0.2500 0.2102(14) Uani 1 2 d S
Cl2 Cl 0.5000 0.4131(2) 0.2500 0.319(3) Uani 1 2 d S
Cl3 Cl 0.5162(3) 0.4945(3) 0.1091(3) 0.1990(17) Uani 0.50 1 d P
C27 C 0.5471(8) 0.5175(7) 0.2183(7) 0.131(3) Uani 0.50 1 d P
H27A H 0.6360 0.5174 0.2385 0.157 Uiso 0.50 1 d PR

loop_
_atom_site_aniso_label
_atom_site_aniso_U_11
_atom_site_aniso_U_22
_atom_site_aniso_U_33
_atom_site_aniso_U_23
_atom_site_aniso_U_13
_atom_site_aniso_U_12
O1 0.0546(9) 0.0429(8) 0.0463(8) -0.0052(6) 0.0066(6) -0.0023(6)
N1 0.0590(11) 0.0705(12) 0.0494(10) -0.0048(9) 0.0209(9) -0.0041(9)
N2 0.1036(17) 0.0515(11) 0.0576(12) 0.0009(9) 0.0175(11) -0.0154(10)
N3 0.1082(18) 0.0474(11) 0.0618(12) -0.0018(9) 0.0166(12) -0.0131(10)
C1 0.0463(12) 0.0695(14) 0.0516(12) -0.0127(10) 0.0114(9) -0.0058(9)
C2 0.0610(14) 0.0741(16) 0.0612(13) -0.0077(12) 0.0145(11) -0.0052(11)
C3 0.0608(15) 0.0768(17) 0.0861(19) -0.0138(14) 0.0066(14) 0.0067(12)
C4 0.0599(16) 0.103(2) 0.094(2) -0.0302(19) 0.0151(15) 0.0090(15)
C5 0.0556(15) 0.115(2) 0.0652(15) -0.0279(16) 0.0196(12) 0.0014(14)
C6 0.0463(12) 0.0975(19) 0.0507(12) -0.0162(12) 0.0108(10) -0.0118(11)
C7 0.0534(13) 0.0974(19) 0.0470(12) -0.0087(12) 0.0150(10) -0.0169(12)
C8 0.0753(17) 0.118(3) 0.0540(14) 0.0047(15) 0.0214(12) -0.0130(17)
C9 0.103(2) 0.125(3) 0.0595(16) 0.0167(17) 0.0248(16) -0.026(2)
C10 0.102(2) 0.090(2) 0.0750(19) 0.0166(16) 0.0154(17) -0.0090(17)
C11 0.0748(17) 0.0833(18) 0.0608(15) 0.0007(13) 0.0168(12) -0.0133(14)
C12 0.0535(12) 0.0745(15) 0.0494(12) -0.0024(11) 0.0133(9) -0.0136(11)
C13 0.0515(12) 0.0585(12) 0.0437(10) -0.0035(9) 0.0118(9) -0.0031(9)
C14 0.0554(12) 0.0562(12) 0.0508(11) -0.0118(10) 0.0149(9) -0.0076(9)
C15 0.0502(12) 0.0505(11) 0.0520(11) -0.0056(9) 0.0135(9) -0.0078(9)
C16 0.0431(10) 0.0468(10) 0.0435(10) 0.0008(8) 0.0080(8) 0.0021(8)
C17 0.0482(11) 0.0466(11) 0.0410(10) 0.0000(8) 0.0064(8) -0.0015(8)
C18 0.0511(11) 0.0543(11) 0.0475(11) -0.0010(9) 0.0108(9) -0.0086(9)
C19 0.0507(12) 0.0473(11) 0.0433(10) 0.0020(8) 0.0067(8) -0.0026(8)
C20 0.0572(12) 0.0401(10) 0.0559(12) 0.0001(9) 0.0003(9) -0.0011(9)
C21 0.0595(13) 0.0494(12) 0.0575(12) -0.0101(10) -0.0007(10) 0.0083(9)
C22 0.0830(18) 0.0620(14) 0.0585(14) -0.0068(11) 0.0091(12) 0.0054(12)
C23 0.099(2) 0.0877(19) 0.0607(15) -0.0098(14) 0.0177(14) 0.0055(16)
C24 0.091(2) 0.101(2) 0.0676(17) -0.0296(17) 0.0066(15) 0.0149(18)
C25 0.099(2) 0.0705(17) 0.089(2) -0.0387(16) 0.0069(17) -0.0005(16)
C26 0.0863(19) 0.0524(13) 0.0814(18) -0.0146(12) 0.0078(15) -0.0025(12)
Cl1 0.355(4) 0.1181(14) 0.205(2) 0.000 0.168(3) 0.000
Cl2 0.220(3) 0.1112(17) 0.631(9) 0.000 0.105(5) 0.000
Cl3 0.133(2) 0.208(3) 0.254(4) -0.118(3) 0.037(3) -0.040(2)
C27 0.076(5) 0.148(8) 0.171(9) 0.022(7) 0.031(5) -0.003(5)

loop_
_atom_type_symbol
_atom_type_description
_atom_type_scat_dispersion_real
_atom_type_scat_dispersion_imag
_atom_type_scat_source
C C 0.0033 0.0016 'International Tables Vol C Tables 4.2.6.8 and 6.1.1.4'
H H 0.0000 0.0000 'International Tables Vol C Tables 4.2.6.8 and 6.1.1.4'
N N 0.0061 0.0033 'International Tables Vol C Tables 4.2.6.8 and 6.1.1.4'
O O 0.0106 0.0060 'International Tables Vol C Tables 4.2.6.8 and 6.1.1.4'
Cl Cl 0.1484 0.1585 'International Tables Vol C Tables 4.2.6.8 and 6.1.1.4'

loop_
_geom_angle_atom_site_label_1
_geom_angle_atom_site_label_2
_geom_angle_atom_site_label_3
_geom_angle
_geom_angle_site_symmetry_1
_geom_angle_site_symmetry_3
C19 O1 C20 102.82(16) . .
C1 N1 C12 108.30(18) . .
C1 N1 C13 125.09(19) . .
C12 N1 C13 125.3(2) . .
C19 N2 N3 106.51(18) . .
C20 N3 N2 106.74(18) . .
C2 C1 N1 129.7(2) . .
C2 C1 C6 121.6(2) . .
N1 C1 C6 108.6(2) . .
C3 C2 C1 118.3(2) . .
C3 C2 H2A 120.9 . .
C1 C2 H2A 120.9 . .
C2 C3 C4 120.7(3) . .
C2 C3 H3A 119.7 . .
C4 C3 H3A 119.7 . .
C5 C4 C3 121.1(3) . .
C5 C4 H4A 119.5 . .
C3 C4 H4A 119.5 . .
C4 C5 C6 119.8(3) . .
C4 C5 H5A 120.1 . .
C6 C5 H5A 120.1 . .
C5 C6 C1 118.6(3) . .
C5 C6 C7 134.1(2) . .
C1 C6 C7 107.3(2) . .
C8 C7 C12 119.7(3) . .
C8 C7 C6 132.9(3) . .
C12 C7 C6 107.4(2) . .
C9 C8 C7 118.9(3) . .
C9 C8 H8A 120.5 . .
C7 C8 H8A 120.5 . .
C8 C9 C10 121.4(3) . .
C8 C9 H9A 119.3 . .
C10 C9 H9A 119.3 . .
C11 C10 C9 121.1(3) . .
C11 C10 H10A 119.4 . .
C9 C10 H10A 119.4 . .
C10 C11 C12 117.5(3) . .
C10 C11 H11A 121.2 . .
C12 C11 H11A 121.2 . .
C11 C12 N1 130.2(2) . .
C11 C12 C7 121.3(2) . .
N1 C12 C7 108.4(2) . .
C18 C13 C14 118.89(19) . .
C18 C13 N1 121.37(19) . .
C14 C13 N1 119.75(19) . .
C15 C14 C13 120.4(2) . .
C15 C14 H14A 119.8 . .
C13 C14 H14A 119.8 . .
C14 C15 C16 121.69(19) . .
C14 C15 H15A 119.2 . .
C16 C15 H15A 119.2 . .
C15 C16 C17 117.76(18) . .
C15 C16 C16 116.17(14) . 2_556
C17 C16 C16 126.04(15) . 2_556
C16 C17 C18 120.42(18) . .
C16 C17 C19 123.98(18) . .
C18 C17 C19 115.58(18) . .
C13 C18 C17 120.78(19) . .
C13 C18 H18A 119.6 . .
C17 C18 H18A 119.6 . .
N2 C19 O1 112.03(18) . .
N2 C19 C17 126.31(19) . .
O1 C19 C17 121.65(17) . .
N3 C20 O1 111.90(19) . .
N3 C20 C21 128.5(2) . .
O1 C20 C21 119.60(19) . .
C26 C21 C22 119.1(2) . .
C26 C21 C20 120.0(2) . .
C22 C21 C20 120.9(2) . .
C23 C22 C21 120.4(3) . .
C23 C22 H22A 119.8 . .
C21 C22 H22A 119.8 . .
C22 C23 C24 119.7(3) . .
C22 C23 H23A 120.1 . .
C24 C23 H23A 120.1 . .
C25 C24 C23 119.8(3) . .
C25 C24 H24A 120.1 . .
C23 C24 H24A 120.1 . .
C24 C25 C26 121.2(3) . .
C24 C25 H25A 119.4 . .
C26 C25 H25A 119.4 . .
C25 C26 C21 119.8(3) . .
C25 C26 H26A 120.1 . .
C21 C26 H26A 120.1 . .
C27 Cl1 C27 57.0(6) . 2_655
C27 Cl2 C27 57.6(7) 2_655 .
C27 Cl2 Cl3 41.9(4) 2_655 2_655
C27 Cl2 Cl3 86.9(4) . 2_655
C27 Cl2 Cl3 86.9(4) 2_655 .
C27 Cl2 Cl3 41.9(4) . .
Cl3 Cl2 Cl3 125.81(18) 2_655 .
C27 Cl3 Cl2 41.5(4) . .
C27 C27 Cl2 61.2(3) 2_655 .
C27 C27 Cl3 126.0(9) 2_655 .
Cl2 C27 Cl3 96.7(6) . .
C27 C27 Cl1 61.5(3) 2_655 .
Cl2 C27 Cl1 122.7(5) . .
Cl3 C27 Cl1 116.7(6) . .
C27 C27 H27A 125.7 2_655 .
Cl2 C27 H27A 106.3 . .
Cl3 C27 H27A 107.1 . .
Cl1 C27 H27A 106.2 . .

loop_
_geom_bond_atom_site_label_1
_geom_bond_atom_site_label_2
_geom_bond_distance
_geom_bond_site_symmetry_2
O1 C19 1.360(2) .
O1 C20 1.367(2) .
N1 C1 1.399(3) .
N1 C12 1.399(3) .
N1 C13 1.417(3) .
N2 C19 1.293(3) .
N2 N3 1.393(3) .
N3 C20 1.288(3) .
C1 C2 1.387(4) .
C1 C6 1.400(3) .
C2 C3 1.377(4) .
C2 H2A 0.9300 .
C3 C4 1.394(4) .
C3 H3A 0.9300 .
C4 C5 1.356(5) .
C4 H4A 0.9300 .
C5 C6 1.399(4) .
C5 H5A 0.9300 .
C6 C7 1.433(4) .
C7 C8 1.388(4) .
C7 C12 1.402(3) .
C8 C9 1.357(5) .
C8 H8A 0.9300 .
C9 C10 1.388(5) .
C9 H9A 0.9300 .
C10 C11 1.381(4) .
C10 H10A 0.9300 .
C11 C12 1.384(4) .
C11 H11A 0.9300 .
C13 C18 1.384(3) .
C13 C14 1.391(3) .
C14 C15 1.378(3) .
C14 H14A 0.9300 .
C15 C16 1.397(3) .
C15 H15A 0.9300 .
C16 C17 1.398(3) .
C16 C16 1.495(4) 2_556
C17 C18 1.399(3) .
C17 C19 1.465(3) .
C18 H18A 0.9300 .
C20 C21 1.450(3) .
C21 C26 1.386(3) .
C21 C22 1.388(4) .
C22 C23 1.382(4) .
C22 H22A 0.9300 .
C23 C24 1.387(4) .
C23 H23A 0.9300 .
C24 C25 1.358(5) .
C24 H24A 0.9300 .
C25 C26 1.380(4) .
C25 H25A 0.9300 .
C26 H26A 0.9300 .
Cl1 C27 1.617(10) .
Cl1 C27 1.617(10) 2_655
Cl2 C27 1.600(9) 2_655
Cl2 C27 1.600(9) .
Cl2 Cl3 2.400(5) 2_655
Cl2 Cl3 2.400(5) .
Cl3 C27 1.613(10) .
C27 C27 1.542(17) 2_655
C27 H27A 0.9599 .
